data_1560483
loop_
_publ_author_name
'Abeysinghe, Dileka'
'Smith, Mark D.'
'zur Loye, Hans-Conrad'

_publ_section_title
;
 A fresnoite-structure-related mixed valent titanium(III/IV)
 chlorosilicate, Ba3Ti2Si4O14Cl: A flux crystal growth route to Ti(III)
 containing oxides
;
_journal_name_full 'Journal of Solid State Chemistry'
_journal_page_first 128
_journal_page_last 133
_journal_paper_doi 10.1016/j.jssc.2017.03.026
_journal_volume 250
_journal_year 2017
_chemical_formula_moiety 'Ba3 Cl0.91 O14.09 Si4 Ti2'
_chemical_formula_sum 'Ba3 Cl0.91 O14.09 Si4 Ti2'
_chemical_formula_weight 877.91
_space_group_crystal_system tetragonal
_space_group_IT_number 127
_space_group_name_Hall '-P 4 2ab'
_space_group_name_H-M_alt 'P 4/m b m'
_atom_sites_solution_hydrogens .
_audit_creation_method SHELXL-2014/7
_cell_angle_alpha 90
_cell_angle_beta 90
_cell_angle_gamma 90
_cell_formula_units_Z 4
_cell_length_a 8.6717(2)
_cell_length_b 8.6717(2)
_cell_length_c 18.6492(5)
_cell_measurement_reflns_used 9599
_cell_measurement_temperature 300(2)
_cell_measurement_theta_max 36.276
_cell_measurement_theta_min 3.277
_cell_volume 1402.39(6)
_computing_cell_refinement 'SAINT Version 8.34a (Bruker, 2014)'
_computing_data_collection 'Bruker APEXII v2014.9-0 (Bruker, 2014)'
_computing_data_reduction 'SAINT Version 8.34a (Bruker, 2014)'
_computing_molecular_graphics various
_computing_publication_material various
_computing_structure_refinement 'SHELXL-2014/7 (Sheldrick, 2014)'
_computing_structure_solution 'SHELXS (Sheldrick, 2008)'
_diffrn_ambient_temperature 300(2)
_diffrn_detector_area_resol_mean 10.4
_diffrn_measured_fraction_theta_full 0.998
_diffrn_measured_fraction_theta_max 0.998
_diffrn_measurement_device_type 'Bruker D8 QUEST'
_diffrn_measurement_method '\w and \f scans'
_diffrn_radiation_type MoK\a
_diffrn_radiation_wavelength 0.71073
_diffrn_reflns_av_R_equivalents 0.0324
_diffrn_reflns_av_unetI/netI 0.0080
_diffrn_reflns_Laue_measured_fraction_full 0.998
_diffrn_reflns_Laue_measured_fraction_max 0.998
_diffrn_reflns_limit_h_max 14
_diffrn_reflns_limit_h_min -14
_diffrn_reflns_limit_k_max 14
_diffrn_reflns_limit_k_min -14
_diffrn_reflns_limit_l_max 31
_diffrn_reflns_limit_l_min -31
_diffrn_reflns_number 77293
_diffrn_reflns_point_group_measured_fraction_full 0.998
_diffrn_reflns_point_group_measured_fraction_max 0.998
_diffrn_reflns_theta_full 36.445
_diffrn_reflns_theta_max 36.447
_diffrn_reflns_theta_min 2.184
_diffrn_source 'microfocus sealed X-ray tube'
_exptl_absorpt_coefficient_mu 9.979
_exptl_absorpt_correction_T_max 0.1661
_exptl_absorpt_correction_T_min 0.1117
_exptl_absorpt_correction_type multi-scan
_exptl_absorpt_process_details 'SADABS Version 2014/4 (Bruker, 2014)'
_exptl_crystal_colour brown
_exptl_crystal_density_diffrn 4.158
_exptl_crystal_description 'square plate'
_exptl_crystal_F_000 1585
_exptl_crystal_size_max 0.100
_exptl_crystal_size_mid 0.060
_exptl_crystal_size_min 0.030
_refine_diff_density_max 0.746
_refine_diff_density_min -1.030
_refine_diff_density_rms 0.121
_refine_ls_extinction_coef 0.00103(5)
_refine_ls_extinction_expression Fc^*^=kFc[1+0.001xFc^2^\l^3^/sin(2\q)]^-1/4^
_refine_ls_extinction_method 'SHELXL-2014/7 (Sheldrick 2014'
_refine_ls_goodness_of_fit_ref 1.215
_refine_ls_hydrogen_treatment undef
_refine_ls_matrix_type full
_refine_ls_number_parameters 75
_refine_ls_number_reflns 1895
_refine_ls_number_restraints 0
_refine_ls_restrained_S_all 1.215
_refine_ls_R_factor_all 0.0189
_refine_ls_R_factor_gt 0.0156
_refine_ls_shift/su_max 0.002
_refine_ls_shift/su_mean 0.000
_refine_ls_structure_factor_coef Fsqd
_refine_ls_weighting_details 'w=1/[\s^2^(Fo^2^)+(0.0124P)^2^+1.8036P] where P=(Fo^2^+2Fc^2^)/3'
_refine_ls_weighting_scheme calc
_refine_ls_wR_factor_gt 0.0337
_refine_ls_wR_factor_ref 0.0344
_reflns_number_gt 1762
_reflns_number_total 1895
_reflns_threshold_expression 'I > 2\s(I)'
_cod_data_source_file JSSC-2017-250-128.cif
_cod_data_source_block da2016b
_cod_original_cell_volume 1402.39(7)
_cod_database_code 1560483
_shelx_shelxl_version_number 2014/7
_shelx_space_group_comment
; 
The symmetry employed for this shelxl refinement is uniquely defined 
by the following loop, which should always be used as a source of 
symmetry information in preference to the above space-group names. 
They are only intended as comments. 
;
_shelx_estimated_absorpt_t_min 0.435
_shelx_estimated_absorpt_t_max 0.754

loop_
_space_group_symop_operation_xyz
'x, y, z'
'-x, -y, z'
'-y, x, z'
'y, -x, z'
'-x+1/2, y+1/2, -z'
'x+1/2, -y+1/2, -z'
'y+1/2, x+1/2, -z'
'-y+1/2, -x+1/2, -z'
'-x, -y, -z'
'x, y, -z'
'y, -x, -z'
'-y, x, -z'
'x-1/2, -y-1/2, z'
'-x-1/2, y-1/2, z'
'-y-1/2, -x-1/2, z'
'y-1/2, x-1/2, z'

loop_
_atom_site_label
_atom_site_type_symbol
_atom_site_fract_x
_atom_site_fract_y
_atom_site_fract_z
_atom_site_U_iso_or_equiv
_atom_site_adp_type
_atom_site_occupancy
_atom_site_site_symmetry_order
_atom_site_calc_flag
_atom_site_refinement_flags_posn
_atom_site_refinement_flags_adp
_atom_site_refinement_flags_occupancy
_atom_site_disorder_assembly
_atom_site_disorder_group
Ba1 Ba 0.17253(2) 0.32747(2) 0.28153(2) 0.01032(3) Uani 1 2 d S T P . .
Ba2 Ba 0.68151(2) 0.18151(2) 0.0000 0.01149(4) Uani 1 4 d S T P . .
Ti1 Ti 0.0000 0.0000 0.40149(3) 0.01209(9) Uani 1 4 d S T P . .
Ti2A Ti 0.0000 0.0000 0.09909(6) 0.00809(14) Uani 0.911(4) 4 d S T P . .
Ti2B Ti 0.0000 0.0000 0.1242(6) 0.00809(14) Uani 0.089(4) 4 d S T P . .
Si1 Si 0.37123(4) 0.12877(4) 0.41435(3) 0.00673(9) Uani 1 2 d S T P . .
Si2 Si 0.37446(5) 0.12554(5) 0.13631(3) 0.00847(9) Uani 1 2 d S T P . .
Cl1 Cl 0.0000 0.0000 0.24064(4) 0.01401(16) Uani 0.911(4) 4 d S T P . .
O1B O 0.0000 0.0000 0.24064(4) 0.01401(16) Uani 0.089(4) 4 d S T P . .
O1 O 0.21434(14) 0.07562(16) 0.09868(7) 0.0233(3) Uani 1 1 d . . . . .
O2 O 0.21115(12) 0.07500(13) 0.37915(6) 0.01234(18) Uani 1 1 d . . . . .
O3 O 0.37604(13) 0.12396(13) 0.22139(8) 0.0125(3) Uani 1 2 d S T P . .
O4 O 0.3660(2) 0.1340(2) 0.5000 0.0156(4) Uani 1 4 d S T P . .
O5 O 0.0000 0.5000 0.38901(11) 0.0137(4) Uani 1 4 d S T P . .
O6 O 0.5000 0.0000 0.10229(12) 0.0242(5) Uani 1 4 d S T P . .
O7 O 0.0000 0.0000 0.5000 0.0133(5) Uani 1 8 d S T P . .
O8 O 0.0000 0.0000 0.0000 0.0161(6) Uani 1 8 d S T P . .

loop_
_atom_site_aniso_label
_atom_site_aniso_U_11
_atom_site_aniso_U_22
_atom_site_aniso_U_33
_atom_site_aniso_U_23
_atom_site_aniso_U_13
_atom_site_aniso_U_12
Ba1 0.01038(4) 0.01038(4) 0.01018(5) 0.00031(2) -0.00031(2) 0.00149(4)
Ba2 0.01147(5) 0.01147(5) 0.01151(7) 0.000 0.000 -0.00226(5)
Ti1 0.00631(11) 0.00631(11) 0.0237(2) 0.000 0.000 0.000
Ti2A 0.00675(11) 0.00675(11) 0.0108(4) 0.000 0.000 0.000
Ti2B 0.00675(11) 0.00675(11) 0.0108(4) 0.000 0.000 0.000
Si1 0.00698(12) 0.00698(12) 0.0062(2) 0.00023(11) -0.00023(11) 0.00052(16)
Si2 0.00857(13) 0.00857(13) 0.0083(2) 0.00156(12) -0.00156(12) -0.00141(17)
Cl1 0.01349(19) 0.01349(19) 0.0150(3) 0.000 0.000 0.000
O1B 0.01349(19) 0.01349(19) 0.0150(3) 0.000 0.000 0.000
O1 0.0156(5) 0.0329(7) 0.0215(6) 0.0097(5) -0.0079(4) -0.0120(5)
O2 0.0096(4) 0.0153(5) 0.0121(4) 0.0004(4) -0.0017(3) -0.0029(3)
O3 0.0141(4) 0.0141(4) 0.0094(6) 0.0001(3) -0.0001(3) 0.0027(5)
O4 0.0201(6) 0.0201(6) 0.0067(8) 0.000 0.000 0.0002(8)
O5 0.0152(6) 0.0152(6) 0.0109(8) 0.000 0.000 -0.0087(8)
O6 0.0315(9) 0.0315(9) 0.0096(9) 0.000 0.000 0.0192(12)
O7 0.0159(8) 0.0159(8) 0.0081(11) 0.000 0.000 0.000
O8 0.0167(8) 0.0167(8) 0.0148(13) 0.000 0.000 0.000

loop_
_atom_type_symbol
_atom_type_description
_atom_type_scat_dispersion_real
_atom_type_scat_dispersion_imag
_atom_type_scat_source
O O 0.0106 0.0060 'International Tables Vol C Tables 4.2.6.8 and 6.1.1.4'
Si Si 0.0817 0.0704 'International Tables Vol C Tables 4.2.6.8 and 6.1.1.4'
Cl Cl 0.1484 0.1585 'International Tables Vol C Tables 4.2.6.8 and 6.1.1.4'
Ba Ba -0.3244 2.2819 'International Tables Vol C Tables 4.2.6.8 and 6.1.1.4'
Ti Ti 0.2776 0.4457 'International Tables Vol C Tables 4.2.6.8 and 6.1.1.4'

loop_
_geom_angle_atom_site_label_1
_geom_angle_atom_site_label_2
_geom_angle_atom_site_label_3
_geom_angle
_geom_angle_site_symmetry_1
_geom_angle_site_symmetry_3
O3 Ba1 O3 121.22(5) . 3
O3 Ba1 O3 121.22(5) . 4_565
O3 Ba1 O3 64.82(6) 3 4_565
O3 Ba1 O2 72.08(4) . 15_665
O3 Ba1 O2 163.87(4) 3 15_665
O3 Ba1 O2 118.06(4) 4_565 15_665
O3 Ba1 O2 72.08(4) . .
O3 Ba1 O2 118.06(4) 3 .
O3 Ba1 O2 163.87(4) 4_565 .
O2 Ba1 O2 54.44(4) 15_665 .
O3 Ba1 O5 160.75(4) . .
O3 Ba1 O5 74.36(4) 3 .
O3 Ba1 O5 74.36(4) 4_565 .
O2 Ba1 O5 90.88(4) 15_665 .
O2 Ba1 O5 90.87(4) . .
O3 Ba1 O2 119.67(3) . 14_665
O3 Ba1 O2 116.10(3) 3 14_665
O3 Ba1 O2 68.91(4) 4_565 14_665
O2 Ba1 O2 55.92(4) 15_665 14_665
O2 Ba1 O2 97.02(3) . 14_665
O5 Ba1 O2 52.11(2) . 14_665
O3 Ba1 O2 119.67(3) . 3
O3 Ba1 O2 68.91(4) 3 3
O3 Ba1 O2 116.10(3) 4_565 3
O2 Ba1 O2 97.02(3) 15_665 3
O2 Ba1 O2 55.92(4) . 3
O5 Ba1 O2 52.11(2) . 3
O2 Ba1 O2 96.53(4) 14_665 3
O3 Ba1 O1B 69.058(6) . 13_665
O3 Ba1 O1B 128.42(3) 3 13_665
O3 Ba1 O1B 68.00(3) 4_565 13_665
O2 Ba1 O1B 62.77(2) 15_665 13_665
O2 Ba1 O1B 113.11(2) . 13_665
O5 Ba1 O1B 111.595(9) . 13_665
O2 Ba1 O1B 61.62(2) 14_665 13_665
O2 Ba1 O1B 155.74(3) 3 13_665
O3 Ba1 Cl1 69.058(6) . 13_665
O3 Ba1 Cl1 128.42(3) 3 13_665
O3 Ba1 Cl1 68.00(3) 4_565 13_665
O2 Ba1 Cl1 62.77(2) 15_665 13_665
O2 Ba1 Cl1 113.11(2) . 13_665
O5 Ba1 Cl1 111.595(9) . 13_665
O2 Ba1 Cl1 61.62(2) 14_665 13_665
O2 Ba1 Cl1 155.74(3) 3 13_665
O1B Ba1 Cl1 0.0 13_665 13_665
O3 Ba1 Cl1 69.057(6) . .
O3 Ba1 Cl1 68.00(3) 3 .
O3 Ba1 Cl1 128.42(3) 4_565 .
O2 Ba1 Cl1 113.11(2) 15_665 .
O2 Ba1 Cl1 62.77(2) . .
O5 Ba1 Cl1 111.595(9) . .
O2 Ba1 Cl1 155.74(3) 14_665 .
O2 Ba1 Cl1 61.63(2) 3 .
O1B Ba1 Cl1 136.7 13_665 .
Cl1 Ba1 Cl1 136.657(16) 13_665 .
O1 Ba2 O1 54.53(5) 13_665 3_655
O1 Ba2 O1 81.78(6) 13_665 6
O1 Ba2 O1 106.07(6) 3_655 6
O1 Ba2 O1 106.07(6) 13_665 12_655
O1 Ba2 O1 81.78(6) 3_655 12_655
O1 Ba2 O1 54.53(5) 6 12_655
O1 Ba2 O6 91.75(4) 13_665 .
O1 Ba2 O6 91.75(4) 3_655 .
O1 Ba2 O6 151.95(3) 6 .
O1 Ba2 O6 151.95(3) 12_655 .
O1 Ba2 O6 151.95(3) 13_665 9_655
O1 Ba2 O6 151.95(3) 3_655 9_655
O1 Ba2 O6 91.75(4) 6 9_655
O1 Ba2 O6 91.75(4) 12_655 9_655
O6 Ba2 O6 81.19(7) . 9_655
O1 Ba2 O1 156.786(9) 13_665 9_655
O1 Ba2 O1 104.41(4) 3_655 9_655
O1 Ba2 O1 97.10(4) 6 9_655
O1 Ba2 O1 56.87(5) 12_655 9_655
O6 Ba2 O1 99.22(3) . 9_655
O6 Ba2 O1 50.91(3) 9_655 9_655
O1 Ba2 O1 104.41(4) 13_665 8
O1 Ba2 O1 156.786(9) 3_655 8
O1 Ba2 O1 56.87(5) 6 8
O1 Ba2 O1 97.10(4) 12_655 8
O6 Ba2 O1 99.22(3) . 8
O6 Ba2 O1 50.91(3) 9_655 8
O1 Ba2 O1 94.01(5) 9_655 8
O1 Ba2 O1 56.87(5) 13_665 15_665
O1 Ba2 O1 97.10(4) 3_655 15_665
O1 Ba2 O1 104.41(4) 6 15_665
O1 Ba2 O1 156.786(9) 12_655 15_665
O6 Ba2 O1 50.91(3) . 15_665
O6 Ba2 O1 99.22(3) 9_655 15_665
O1 Ba2 O1 143.92(5) 9_655 15_665
O1 Ba2 O1 74.83(5) 8 15_665
O1 Ba2 O1 97.10(4) 13_665 2_655
O1 Ba2 O1 56.87(5) 3_655 2_655
O1 Ba2 O1 156.786(9) 6 2_655
O1 Ba2 O1 104.41(4) 12_655 2_655
O6 Ba2 O1 50.91(3) . 2_655
O6 Ba2 O1 99.22(3) 9_655 2_655
O1 Ba2 O1 74.83(5) 9_655 2_655
O1 Ba2 O1 143.92(5) 8 2_655
O1 Ba2 O1 94.01(5) 15_665 2_655
O1 Ba2 O8 53.08(3) 13_665 5
O1 Ba2 O8 106.44(2) 3_655 5
O1 Ba2 O8 53.08(3) 6 5
O1 Ba2 O8 106.44(2) 12_655 5
O6 Ba2 O8 101.573(6) . 5
O6 Ba2 O8 101.573(6) 9_655 5
O1 Ba2 O8 141.93(2) 9_655 5
O1 Ba2 O8 51.42(2) 8 5
O1 Ba2 O8 51.42(2) 15_665 5
O1 Ba2 O8 141.93(2) 2_655 5
O1 Ba2 O8 106.44(2) 13_665 1_655
O1 Ba2 O8 53.08(3) 3_655 1_655
O1 Ba2 O8 106.44(2) 6 1_655
O1 Ba2 O8 53.08(3) 12_655 1_655
O6 Ba2 O8 101.573(6) . 1_655
O6 Ba2 O8 101.573(6) 9_655 1_655
O1 Ba2 O8 51.42(2) 9_655 1_655
O1 Ba2 O8 141.93(2) 8 1_655
O1 Ba2 O8 141.93(2) 15_665 1_655
O1 Ba2 O8 51.42(2) 2_655 1_655
O8 Ba2 O8 149.360(6) 5 1_655
O7 Ti1 O2 102.10(4) . 2
O7 Ti1 O2 102.10(4) . 4
O2 Ti1 O2 87.480(15) 2 4
O7 Ti1 O2 102.10(4) . 3
O2 Ti1 O2 87.480(15) 2 3
O2 Ti1 O2 155.79(7) 4 3
O7 Ti1 O2 102.10(4) . .
O2 Ti1 O2 155.79(7) 2 .
O2 Ti1 O2 87.480(15) 4 .
O2 Ti1 O2 87.481(15) 3 .
O7 Ti1 Ba1 124.875(7) . 2
O2 Ti1 Ba1 44.78(3) 2 2
O2 Ti1 Ba1 48.43(3) 4 2
O2 Ti1 Ba1 115.07(4) 3 2
O2 Ti1 Ba1 118.03(4) . 2
O7 Ti1 Ba1 124.875(7) . 3
O2 Ti1 Ba1 48.43(3) 2 3
O2 Ti1 Ba1 118.03(4) 4 3
O2 Ti1 Ba1 44.78(3) 3 3
O2 Ti1 Ba1 115.07(4) . 3
Ba1 Ti1 Ba1 70.917(7) 2 3
O7 Ti1 Ba1 124.875(7) . 4
O2 Ti1 Ba1 115.07(4) 2 4
O2 Ti1 Ba1 44.78(3) 4 4
O2 Ti1 Ba1 118.03(4) 3 4
O2 Ti1 Ba1 48.43(3) . 4
Ba1 Ti1 Ba1 70.917(7) 2 4
Ba1 Ti1 Ba1 110.250(15) 3 4
O7 Ti1 Ba1 124.875(7) . .
O2 Ti1 Ba1 118.03(4) 2 .
O2 Ti1 Ba1 115.07(4) 4 .
O2 Ti1 Ba1 48.43(3) 3 .
O2 Ti1 Ba1 44.79(3) . .
Ba1 Ti1 Ba1 110.250(15) 2 .
Ba1 Ti1 Ba1 70.916(7) 3 .
Ba1 Ti1 Ba1 70.917(7) 4 .
O8 Ti2A O1 89.78(5) . 2
O8 Ti2A O1 89.78(5) . 4
O1 Ti2A O1 90.0 2 4
O8 Ti2A O1 89.78(5) . 3
O1 Ti2A O1 90.0 2 3
O1 Ti2A O1 179.55(10) 4 3
O8 Ti2A O1 89.78(5) . .
O1 Ti2A O1 179.55(10) 2 .
O1 Ti2A O1 90.0 4 .
O1 Ti2A O1 90.0 3 .
O8 Ti2A Cl1 180.0 . .
O1 Ti2A Cl1 90.22(5) 2 .
O1 Ti2A Cl1 90.22(5) 4 .
O1 Ti2A Cl1 90.22(5) 3 .
O1 Ti2A Cl1 90.22(5) . .
O8 Ti2A Ba2 59.829(15) . 3_545
O1 Ti2A Ba2 49.04(4) 2 3_545
O1 Ti2A Ba2 55.40(5) 4 3_545
O1 Ti2A Ba2 124.33(5) 3 3_545
O1 Ti2A Ba2 130.67(5) . 3_545
Cl1 Ti2A Ba2 120.171(15) . 3_545
O8 Ti2A Ba2 59.829(15) . 1_455
O1 Ti2A Ba2 55.40(5) 2 1_455
O1 Ti2A Ba2 130.66(5) 4 1_455
O1 Ti2A Ba2 49.04(4) 3 1_455
O1 Ti2A Ba2 124.33(5) . 1_455
Cl1 Ti2A Ba2 120.171(15) . 1_455
Ba2 Ti2A Ba2 75.370(14) 3_545 1_455
O8 Ti2A Ba2 59.829(15) . 11_565
O1 Ti2A Ba2 130.66(5) 2 11_565
O1 Ti2A Ba2 124.33(5) 4 11_565
O1 Ti2A Ba2 55.40(5) 3 11_565
O1 Ti2A Ba2 49.04(4) . 11_565
Cl1 Ti2A Ba2 120.171(15) . 11_565
Ba2 Ti2A Ba2 119.66(3) 3_545 11_565
Ba2 Ti2A Ba2 75.370(14) 1_455 11_565
O8 Ti2A Ba2 59.829(15) . 9_655
O1 Ti2A Ba2 124.33(5) 2 9_655
O1 Ti2A Ba2 49.04(4) 4 9_655
O1 Ti2A Ba2 130.66(5) 3 9_655
O1 Ti2A Ba2 55.40(5) . 9_655
Cl1 Ti2A Ba2 120.171(15) . 9_655
Ba2 Ti2A Ba2 75.370(14) 3_545 9_655
Ba2 Ti2A Ba2 119.66(3) 1_455 9_655
Ba2 Ti2A Ba2 75.370(14) 11_565 9_655
O1 Ti2B O1 86.83(14) 2 4
O1 Ti2B O1 86.83(14) 2 3
O1 Ti2B O1 152.8(6) 4 3
O1 Ti2B O1 152.8(6) 2 .
O1 Ti2B O1 86.83(14) 4 .
O1 Ti2B O1 86.83(14) 3 .
O1 Ti2B Cl1 103.6(3) 2 .
O1 Ti2B Cl1 103.6(3) 4 .
O1 Ti2B Cl1 103.6(3) 3 .
O1 Ti2B Cl1 103.6(3) . .
O1 Ti2B O8 76.4(3) 2 .
O1 Ti2B O8 76.4(3) 4 .
O1 Ti2B O8 76.4(3) 3 .
O1 Ti2B O8 76.4(3) . .
Cl1 Ti2B O8 180.0 . .
O1 Ti2B Ba2 42.92(15) 2 3_545
O1 Ti2B Ba2 49.26(15) 4 3_545
O1 Ti2B Ba2 112.1(3) 3 3_545
O1 Ti2B Ba2 117.1(3) . 3_545
Cl1 Ti2B Ba2 126.09(13) . 3_545
O8 Ti2B Ba2 53.91(13) . 3_545
O1 Ti2B Ba2 49.26(15) 2 1_455
O1 Ti2B Ba2 117.1(3) 4 1_455
O1 Ti2B Ba2 42.92(15) 3 1_455
O1 Ti2B Ba2 112.1(3) . 1_455
Cl1 Ti2B Ba2 126.09(13) . 1_455
O8 Ti2B Ba2 53.91(13) . 1_455
Ba2 Ti2B Ba2 69.70(13) 3_545 1_455
O1 Ti2B Ba2 117.1(3) 2 11_565
O1 Ti2B Ba2 112.1(3) 4 11_565
O1 Ti2B Ba2 49.26(15) 3 11_565
O1 Ti2B Ba2 42.92(15) . 11_565
Cl1 Ti2B Ba2 126.09(13) . 11_565
O8 Ti2B Ba2 53.91(13) . 11_565
Ba2 Ti2B Ba2 107.8(3) 3_545 11_565
Ba2 Ti2B Ba2 69.70(13) 1_455 11_565
O1 Ti2B Ba2 112.1(3) 2 9_655
O1 Ti2B Ba2 42.92(15) 4 9_655
O1 Ti2B Ba2 117.1(3) 3 9_655
O1 Ti2B Ba2 49.26(15) . 9_655
Cl1 Ti2B Ba2 126.09(13) . 9_655
O8 Ti2B Ba2 53.91(13) . 9_655
Ba2 Ti2B Ba2 69.70(13) 3_545 9_655
Ba2 Ti2B Ba2 107.8(3) 1_455 9_655
Ba2 Ti2B Ba2 69.70(13) 11_565 9_655
O4 Si1 O2 113.12(6) . .
O4 Si1 O2 113.12(6) . 15_665
O2 Si1 O2 109.59(9) . 15_665
O4 Si1 O5 108.94(12) . 3_655
O2 Si1 O5 105.78(6) . 3_655
O2 Si1 O5 105.78(6) 15_665 3_655
O4 Si1 Ba1 133.19(10) . .
O2 Si1 Ba1 54.80(4) . .
O2 Si1 Ba1 54.80(4) 15_665 .
O5 Si1 Ba1 117.88(7) 3_655 .
O4 Si1 Ba1 134.51(5) . 4
O2 Si1 Ba1 54.53(4) . 4
O2 Si1 Ba1 112.01(5) 15_665 4
O5 Si1 Ba1 52.12(5) 3_655 4
Ba1 Si1 Ba1 79.525(11) . 4
O4 Si1 Ba1 134.51(5) . 3_655
O2 Si1 Ba1 112.02(5) . 3_655
O2 Si1 Ba1 54.53(4) 15_665 3_655
O5 Si1 Ba1 52.12(5) 3_655 3_655
Ba1 Si1 Ba1 79.525(11) . 3_655
Ba1 Si1 Ba1 71.530(11) 4 3_655
O3 Si2 O1 116.08(6) . .
O3 Si2 O1 116.08(6) . 15_665
O1 Si2 O1 105.79(10) . 15_665
O3 Si2 O6 111.69(10) . .
O1 Si2 O6 102.79(7) . .
O1 Si2 O6 102.79(7) 15_665 .
O3 Si2 Ba2 137.75(7) . 11_565
O1 Si2 Ba2 52.90(5) . 11_565
O1 Si2 Ba2 52.90(5) 15_665 11_565
O6 Si2 Ba2 110.56(8) . 11_565
O3 Si2 Ba1 43.14(6) . .
O1 Si2 Ba1 92.19(6) . .
O1 Si2 Ba1 92.19(6) 15_665 .
O6 Si2 Ba1 154.83(8) . .
Ba2 Si2 Ba1 94.611(14) 11_565 .
O3 Si2 Ba2 132.80(4) . 9_655
O1 Si2 Ba2 52.98(6) . 9_655
O1 Si2 Ba2 110.74(5) 15_665 9_655
O6 Si2 Ba2 49.90(5) . 9_655
Ba2 Si2 Ba2 77.374(10) 11_565 9_655
Ba1 Si2 Ba2 141.723(7) . 9_655
O3 Si2 Ba2 132.80(4) . .
O1 Si2 Ba2 110.74(5) . .
O1 Si2 Ba2 52.98(6) 15_665 .
O6 Si2 Ba2 49.90(5) . .
Ba2 Si2 Ba2 77.374(10) 11_565 .
Ba1 Si2 Ba2 141.723(7) . .
Ba2 Si2 Ba2 73.668(11) 9_655 .
O3 Si2 Ba1 43.61(4) . 3_655
O1 Si2 Ba1 158.70(5) . 3_655
O1 Si2 Ba1 92.03(5) 15_665 3_655
O6 Si2 Ba1 84.03(6) . 3_655
Ba2 Si2 Ba1 143.605(8) 11_565 3_655
Ba1 Si2 Ba1 75.234(10) . 3_655
Ba2 Si2 Ba1 131.275(16) 9_655 3_655
Ba2 Si2 Ba1 89.199(8) . 3_655
O3 Si2 Ba1 43.61(4) . 4
O1 Si2 Ba1 92.03(5) . 4
O1 Si2 Ba1 158.70(5) 15_665 4
O6 Si2 Ba1 84.03(6) . 4
Ba2 Si2 Ba1 143.605(8) 11_565 4
Ba1 Si2 Ba1 75.234(10) . 4
Ba2 Si2 Ba1 89.199(8) 9_655 4
Ba2 Si2 Ba1 131.275(16) . 4
Ba1 Si2 Ba1 68.367(10) 3_655 4
Ti2B Cl1 Ti2A 0.0 . .
Ti2B Cl1 Ba1 103.366(13) . 2
Ti2A Cl1 Ba1 103.366(13) . 2
Ti2B Cl1 Ba1 103.365(13) . .
Ti2A Cl1 Ba1 103.365(13) . .
Ba1 Cl1 Ba1 153.27(3) 2 .
Ti2B Cl1 Ba1 103.366(13) . 4
Ti2A Cl1 Ba1 103.366(13) . 4
Ba1 Cl1 Ba1 86.937(6) 2 4
Ba1 Cl1 Ba1 86.937(6) . 4
Ti2B Cl1 Ba1 103.366(13) . 3
Ti2A Cl1 Ba1 103.366(13) . 3
Ba1 Cl1 Ba1 86.937(6) 2 3
Ba1 Cl1 Ba1 86.936(6) . 3
Ba1 Cl1 Ba1 153.27(3) 4 3
Si2 O1 Ti2A 153.94(9) . .
Si2 O1 Ti2B 140.6(3) . .
Ti2A O1 Ti2B 13.4(3) . .
Si2 O1 Ba2 99.83(6) . 11_565
Ti2A O1 Ba2 98.99(5) . 11_565
Ti2B O1 Ba2 107.66(19) . 11_565
Si2 O1 Ba2 101.83(7) . 9_655
Ti2A O1 Ba2 92.21(5) . 9_655
Ti2B O1 Ba2 100.26(18) . 9_655
Ba2 O1 Ba2 100.60(4) 11_565 9_655
Si1 O2 Ti1 143.74(7) . .
Si1 O2 Ba1 97.99(5) . .
Ti1 O2 Ba1 105.98(4) . .
Si1 O2 Ba1 99.55(5) . 4
Ti1 O2 Ba1 101.74(4) . 4
Ba1 O2 Ba1 101.60(3) . 4
Si2 O3 Ba1 113.50(8) . .
Si2 O3 Ba1 113.70(5) . 3_655
Ba1 O3 Ba1 109.07(4) . 3_655
Si2 O3 Ba1 113.70(5) . 4
Ba1 O3 Ba1 109.07(4) . 4
Ba1 O3 Ba1 96.48(5) 3_655 4
Si1 O4 Si1 175.44(19) . 10_556
Si1 O5 Si1 146.69(14) 4_565 3
Si1 O5 Ba1 101.37(4) 4_565 2_565
Si1 O5 Ba1 101.37(4) 3 2_565
Si1 O5 Ba1 101.37(4) 4_565 .
Si1 O5 Ba1 101.37(4) 3 .
Ba1 O5 Ba1 93.10(6) 2_565 .
Si2 O6 Si2 135.21(15) 2_655 .
Si2 O6 Ba2 104.35(4) 2_655 9_655
Si2 O6 Ba2 104.35(4) . 9_655
Si2 O6 Ba2 104.35(4) 2_655 .
Si2 O6 Ba2 104.35(4) . .
Ba2 O6 Ba2 98.81(7) 9_655 .
Ti1 O7 Ti1 180.0 9_556 .
Ti2A O8 Ti2A 180.0 9 .
Ti2A O8 Ti2B 0.0 9 9
Ti2A O8 Ti2B 180.0 . 9
Ti2A O8 Ti2B 180.0 9 .
Ti2A O8 Ti2B 0.0 . .
Ti2B O8 Ti2B 180.0 9 .
Ti2A O8 Ba2 90.0 9 11_565
Ti2A O8 Ba2 90.0 . 11_565
Ti2B O8 Ba2 90.0 9 11_565
Ti2B O8 Ba2 90.0 . 11_565
Ti2A O8 Ba2 90.0 9 3_545
Ti2A O8 Ba2 90.0 . 3_545
Ti2B O8 Ba2 90.0 9 3_545
Ti2B O8 Ba2 90.0 . 3_545
Ba2 O8 Ba2 180.0 11_565 3_545
Ti2A O8 Ba2 90.0 9 1_455
Ti2A O8 Ba2 90.0 . 1_455
Ti2B O8 Ba2 90.0 9 1_455
Ti2B O8 Ba2 90.0 . 1_455
Ba2 O8 Ba2 90.0 11_565 1_455
Ba2 O8 Ba2 90.0 3_545 1_455
Ti2A O8 Ba2 90.0 9 9_655
Ti2A O8 Ba2 90.0 . 9_655
Ti2B O8 Ba2 90.0 9 9_655
Ti2B O8 Ba2 90.0 . 9_655
Ba2 O8 Ba2 90.0 11_565 9_655
Ba2 O8 Ba2 90.0 3_545 9_655
Ba2 O8 Ba2 180.0 1_455 9_655

loop_
_geom_bond_atom_site_label_1
_geom_bond_atom_site_label_2
_geom_bond_distance
_geom_bond_site_symmetry_2
Ba1 O3 2.7362(16) .
Ba1 O3 2.8365(10) 3
Ba1 O3 2.8365(10) 4_565
Ba1 O2 2.8670(11) 15_665
Ba1 O2 2.8670(11) .
Ba1 O5 2.9146(15) .
Ba1 O2 2.9898(11) 14_665
Ba1 O2 2.9898(11) 3
Ba1 O1B 3.2991(2) 13_665
Ba1 Cl1 3.2991(2) 13_665
Ba1 Cl1 3.29910(19) .
Ba2 O1 2.8112(13) 13_665
Ba2 O1 2.8112(13) 3_655
Ba2 O1 2.8112(13) 6
Ba2 O1 2.8112(13) 12_655
Ba2 O6 2.9316(15) .
Ba2 O6 2.9316(15) 9_655
Ba2 O1 3.0289(15) 9_655
Ba2 O1 3.0289(15) 8
Ba2 O1 3.0289(15) 15_665
Ba2 O1 3.0289(15) 2_655
Ba2 O8 3.17887(9) 5
Ba2 O8 3.17887(8) 1_655
Ti1 O7 1.8372(6) .
Ti1 O2 1.9873(11) 2
Ti1 O2 1.9873(11) 4
Ti1 O2 1.9873(11) 3
Ti1 O2 1.9873(11) .
Ti1 Ba1 3.9124(4) 2
Ti1 Ba1 3.9124(4) 3
Ti1 Ba1 3.9124(4) 4
Ti2A O8 1.8480(11) .
Ti2A O1 1.9710(12) 2
Ti2A O1 1.9710(12) 4
Ti2A O1 1.9710(12) 3
Ti2A O1 1.9710(12) .
Ti2A Cl1 2.6397(14) .
Ti2A Ba2 3.6770(6) 3_545
Ti2A Ba2 3.6770(6) 1_455
Ti2A Ba2 3.6770(6) 11_565
Ti2A Ba2 3.6770(6) 9_655
Ti2B O1 2.028(3) 2
Ti2B O1 2.028(3) 4
Ti2B O1 2.028(3) 3
Ti2B O1 2.028(3) .
Ti2B Cl1 2.171(11) .
Ti2B O8 2.317(11) .
Ti2B Ba2 3.934(6) 3_545
Ti2B Ba2 3.934(6) 1_455
Ti2B Ba2 3.934(6) 11_565
Ti2B Ba2 3.934(6) 9_655
Si1 O4 1.5986(5) .
Si1 O2 1.6048(11) .
Si1 O2 1.6048(11) 15_665
Si1 O5 1.6483(8) 3_655
Si1 Ba1 3.6202(5) 4
Si1 Ba1 3.6202(5) 3_655
Si2 O3 1.5868(16) .
Si2 O1 1.6148(12) .
Si2 O1 1.6149(12) 15_665
Si2 O6 1.6651(10) .
Si2 Ba2 3.4729(6) 11_565
Si2 Ba2 3.7131(5) 9_655
Si2 Ba1 3.7659(5) 3_655
Si2 Ba1 3.7659(5) 4
Cl1 Ba1 3.29910(19) 2
Cl1 Ba1 3.29910(19) 4
Cl1 Ba1 3.29910(19) 3
O1 Ba2 2.8113(13) 11_565
O1 Ba2 3.0289(15) 9_655
O2 Ba1 2.9898(11) 4
O3 Ba1 2.8365(10) 3_655
O3 Ba1 2.8365(10) 4
O4 Si1 1.5987(5) 10_556
O5 Si1 1.6483(8) 4_565
O5 Si1 1.6483(8) 3
O5 Ba1 2.9146(15) 2_565
O6 Si2 1.6651(10) 2_655
O6 Ba2 2.9316(15) 9_655
O7 Ti1 1.8372(6) 9_556
O8 Ti2A 1.8480(11) 9
O8 Ti2B 2.317(11) 9
O8 Ba2 3.17888(8) 11_565
O8 Ba2 3.17888(8) 3_545
O8 Ba2 3.17888(8) 1_455
O8 Ba2 3.17888(8) 9_655
